data_2211787
loop_
_publ_author_name
'Xing-You Xu'
'Tong-Tao Xu'
'Da-Qi Wang'
'Jian Gao'
'Dao-Nian Li'

_publ_section_title
<i>N</i>,<i>N</i>,<i>N</i>',<i>N</i>'-Tetrakis{3-[1-(2-hydroxy-4-methoxyphenyl)ethenylamino]propyl}ethylenediamine
_journal_coeditor_code CV2161
_journal_issue 1
_journal_name_full 'Acta Crystallographica Section E'
_journal_page_first o103
_journal_page_last o104
_journal_paper_doi 10.1107/S1600536806051713
_journal_volume 63
_journal_year 2007
_chemical_formula_iupac 'C50 H68 N6 O8'
_chemical_formula_moiety 'C50 H68 N6 O8'
_chemical_formula_sum 'C50 H68 N6 O8'
_chemical_formula_weight 881.10
_chemical_name_systematic
;
N,N,N',N'-Tetrakis{3-[1-(2-hydroxy-4-
methoxyphenyl)ethenylamino]propyl}ethylenediamine
;
_space_group_IT_number 2
_symmetry_cell_setting triclinic
_symmetry_space_group_name_Hall '-P 1'
_symmetry_space_group_name_H-M 'P -1'
_atom_sites_solution_hydrogens geom
_atom_sites_solution_primary direct
_atom_sites_solution_secondary difmap
_audit_creation_method SHELXL-97
_cell_angle_alpha 82.263(8)
_cell_angle_beta 85.777(8)
_cell_angle_gamma 73.743(8)
_cell_formula_units_Z 1
_cell_length_a 6.761(4)
_cell_length_b 11.928(6)
_cell_length_c 15.575(8)
_cell_measurement_reflns_used 917
_cell_measurement_temperature 298(2)
_cell_measurement_theta_max 19.841
_cell_measurement_theta_min 2.349
_cell_volume 1194.0(11)
_computing_cell_refinement SMART
_computing_data_collection 'SMART (Bruker, 2002)'
_computing_data_reduction 'SAINT (Bruker, 2002)'
_computing_molecular_graphics 'SHELXTL (Sheldrick, 1997b)'
_computing_publication_material SHELXTL
_computing_structure_refinement 'SHELXL97 (Sheldrick, 1997a)'
_computing_structure_solution 'SHELXS97 (Sheldrick, 1997a)'
_diffrn_ambient_temperature 298(2)
_diffrn_measured_fraction_theta_full 0.987
_diffrn_measured_fraction_theta_max 0.987
_diffrn_measurement_device_type 'Bruker SMART CCD area-detector'
_diffrn_measurement_method '\f and \w'
_diffrn_radiation_monochromator graphite
_diffrn_radiation_source 'fine-focus sealed tube'
_diffrn_radiation_type MoK\a
_diffrn_radiation_wavelength 0.71073
_diffrn_reflns_av_R_equivalents 0.0336
_diffrn_reflns_av_sigmaI/netI 0.0928
_diffrn_reflns_limit_h_max 8
_diffrn_reflns_limit_h_min -7
_diffrn_reflns_limit_k_max 14
_diffrn_reflns_limit_k_min -13
_diffrn_reflns_limit_l_max 18
_diffrn_reflns_limit_l_min -13
_diffrn_reflns_number 6277
_diffrn_reflns_theta_full 25.01
_diffrn_reflns_theta_max 25.01
_diffrn_reflns_theta_min 1.79
_diffrn_standards_decay_% 0
_diffrn_standards_interval_count 0
_diffrn_standards_number 0
_exptl_absorpt_coefficient_mu 0.083
_exptl_absorpt_correction_T_max 0.9925
_exptl_absorpt_correction_T_min 0.9795
_exptl_absorpt_correction_type multi-scan
_exptl_absorpt_process_details '(SADABS; Sheldrick, 2002)'
_exptl_crystal_colour yellow
_exptl_crystal_density_diffrn 1.225
_exptl_crystal_density_method 'not measured'
_exptl_crystal_description block
_exptl_crystal_F_000 474
_exptl_crystal_size_max 0.25
_exptl_crystal_size_mid 0.17
_exptl_crystal_size_min 0.09
_refine_diff_density_max 0.241
_refine_diff_density_min -0.183
_refine_ls_extinction_method none
_refine_ls_goodness_of_fit_ref 0.992
_refine_ls_hydrogen_treatment constr
_refine_ls_matrix_type full
_refine_ls_number_parameters 289
_refine_ls_number_reflns 4159
_refine_ls_number_restraints 0
_refine_ls_restrained_S_all 0.992
_refine_ls_R_factor_all 0.1554
_refine_ls_R_factor_gt 0.0575
_refine_ls_shift/su_max 0.000
_refine_ls_shift/su_mean 0.000
_refine_ls_structure_factor_coef Fsqd
_refine_ls_weighting_details 'calc w=1/[\s^2^(Fo^2^)+(0.0667P)^2^] where P=(Fo^2^+2Fc^2^)/3'
_refine_ls_weighting_scheme calc
_refine_ls_wR_factor_gt 0.1296
_refine_ls_wR_factor_ref 0.1753
_reflns_number_gt 1704
_reflns_number_total 4159
_reflns_threshold_expression I>2\s(I)
_cod_data_source_file cv2161.cif
_cod_data_source_block I
_cod_depositor_comments
;
The following automatic conversions were performed:
'_symmetry_cell_setting' value 'Triclinic' changed to 'triclinic'
according to '/home/saulius/struct/CIF-dictionaries/cif_core.dic'
dictionary named 'cif_core.dic' version 2.4.1 from 2010-06-29.

Automatic conversion script
Id: cif_fix_enum 1527 2010-12-29 10:47:43Z saulius 

The following automatic conversions were performed:

'_symmetry_cell_setting' value 'Triclinic' changed to 'triclinic'
according to /home/saulius/struct/CIF-dictionaries/cif_core.dic
dictionary named 'cif_core.dic' version 2.4.1 from 2010-06-29.

Automatic conversion script
Id: cif_fix_values 1715 2011-07-08 13:25:40Z adriana 
;
_cod_original_cell_volume 1194.1(11)
_cod_database_code 2211787
_cod_database_fobs_code 2211787

loop_
_symmetry_equiv_pos_as_xyz
'x, y, z'
'-x, -y, -z'

loop_
_atom_site_type_symbol
_atom_site_label
_atom_site_fract_x
_atom_site_fract_y
_atom_site_fract_z
_atom_site_U_iso_or_equiv
_atom_site_adp_type
_atom_site_calc_flag
_atom_site_refinement_flags
_atom_site_occupancy
N N1 0.6222(5) 0.4910(3) 0.38783(17) 0.0530(8) Uani d . 1
N N2 0.4540(5) 0.4975(3) 0.18048(19) 0.0609(9) Uani d . 1
N N3 0.6911(4) 0.1825(3) 0.44256(19) 0.0541(8) Uani d . 1
O O1 0.7697(4) 0.4936(2) 0.08818(16) 0.0692(8) Uani d . 1
H H1 0.6785 0.5145 0.1250 0.104 Uiso calc R 1
O O2 0.9926(5) 0.2034(2) -0.10450(18) 0.0798(9) Uani d . 1
O O3 0.9339(4) 0.1120(2) 0.56293(17) 0.0754(9) Uani d . 1
H H3 0.8917 0.1424 0.5149 0.113 Uiso calc R 1
O O4 0.6987(5) -0.0466(3) 0.8335(2) 0.0860(9) Uani d . 1
C C1 0.5518(6) 0.5390(3) 0.4697(2) 0.0609(11) Uani d . 1
H H1A 0.4557 0.6162 0.4580 0.073 Uiso calc R 1
H H1B 0.6689 0.5482 0.4977 0.073 Uiso calc R 1
C C2 0.6290(7) 0.5831(3) 0.3163(2) 0.0653(12) Uani d . 1
H H2A 0.7227 0.5488 0.2707 0.078 Uiso calc R 1
H H2B 0.6827 0.6417 0.3367 0.078 Uiso calc R 1
C C3 0.4200(7) 0.6422(4) 0.2796(3) 0.0798(14) Uani d . 1
H H3A 0.3300 0.6823 0.3239 0.096 Uiso calc R 1
H H3B 0.4342 0.7011 0.2319 0.096 Uiso calc R 1
C C4 0.3214(6) 0.5582(4) 0.2478(3) 0.0761(13) Uani d . 1
H H4A 0.2997 0.5013 0.2956 0.091 Uiso calc R 1
H H4B 0.1884 0.6009 0.2246 0.091 Uiso calc R 1
C C5 0.8167(6) 0.3998(3) 0.3949(2) 0.0579(10) Uani d . 1
H H5A 0.8295 0.3622 0.4542 0.069 Uiso calc R 1
H H5B 0.9292 0.4358 0.3815 0.069 Uiso calc R 1
C C6 0.8361(5) 0.3066(3) 0.3345(2) 0.0546(10) Uani d . 1
H H6A 0.8261 0.3436 0.2750 0.066 Uiso calc R 1
H H6B 0.9704 0.2500 0.3403 0.066 Uiso calc R 1
C C7 0.6705(6) 0.2435(3) 0.3547(2) 0.0604(11) Uani d . 1
H H7A 0.5357 0.2996 0.3494 0.073 Uiso calc R 1
H H7B 0.6829 0.1872 0.3137 0.073 Uiso calc R 1
C C8 0.2472(6) 0.3599(4) 0.1786(3) 0.0845(14) Uani d . 1
H H8A 0.1666 0.4037 0.2226 0.127 Uiso calc R 1
H H8B 0.2967 0.2787 0.2017 0.127 Uiso calc R 1
H H8C 0.1633 0.3664 0.1301 0.127 Uiso calc R 1
C C9 0.4267(6) 0.4081(4) 0.1497(2) 0.0597(11) Uani d . 1
C C10 0.5749(6) 0.3565(3) 0.0840(2) 0.0546(10) Uani d . 1
C C11 0.7435(6) 0.4028(3) 0.0561(2) 0.0521(10) Uani d . 1
C C12 0.8841(6) 0.3533(3) -0.0075(2) 0.0542(10) Uani d . 1
H H12 0.9932 0.3847 -0.0262 0.065 Uiso calc R 1
C C13 0.8621(6) 0.2588(4) -0.0424(2) 0.0601(11) Uani d . 1
C C14 0.6995(7) 0.2110(4) -0.0157(3) 0.0767(13) Uani d . 1
H H14 0.6850 0.1467 -0.0399 0.092 Uiso calc R 1
C C15 0.5623(7) 0.2589(4) 0.0461(3) 0.0706(12) Uani d . 1
H H15 0.4550 0.2255 0.0641 0.085 Uiso calc R 1
C C16 1.1744(7) 0.2393(4) -0.1275(3) 0.0932(16) Uani d . 1
H H16A 1.2526 0.1944 -0.1714 0.140 Uiso calc R 1
H H16B 1.2558 0.2265 -0.0773 0.140 Uiso calc R 1
H H16C 1.1380 0.3214 -0.1493 0.140 Uiso calc R 1
C C17 0.3245(5) 0.1909(3) 0.4589(2) 0.0653(11) Uani d . 1
H H17A 0.3240 0.2271 0.3999 0.098 Uiso calc R 1
H H17B 0.2326 0.2447 0.4942 0.098 Uiso calc R 1
H H17C 0.2799 0.1209 0.4615 0.098 Uiso calc R 1
C C18 0.5394(6) 0.1598(3) 0.4917(3) 0.0508(10) Uani d . 1
C C19 0.5841(5) 0.1055(3) 0.5790(2) 0.0472(9) Uani d . 1
C C20 0.7845(6) 0.0843(3) 0.6108(3) 0.0552(10) Uani d . 1
C C21 0.8241(6) 0.0318(3) 0.6956(3) 0.0601(11) Uani d . 1
H H21 0.9563 0.0163 0.7158 0.072 Uiso calc R 1
C C22 0.6744(7) 0.0026(3) 0.7493(3) 0.0622(11) Uani d . 1
C C23 0.4766(7) 0.0218(3) 0.7195(3) 0.0656(12) Uani d . 1
H H23 0.3745 0.0000 0.7556 0.079 Uiso calc R 1
C C24 0.4349(6) 0.0730(3) 0.6368(3) 0.0602(11) Uani d . 1
H H24 0.3020 0.0869 0.6178 0.072 Uiso calc R 1
C C25 0.8978(8) -0.0726(4) 0.8681(3) 0.0958(15) Uani d . 1
H H25A 0.8927 -0.1055 0.9277 0.144 Uiso calc R 1
H H25B 0.9402 -0.0017 0.8643 0.144 Uiso calc R 1
H H25C 0.9945 -0.1282 0.8357 0.144 Uiso calc R 1

loop_
_atom_site_aniso_label
_atom_site_aniso_U_11
_atom_site_aniso_U_22
_atom_site_aniso_U_33
_atom_site_aniso_U_12
_atom_site_aniso_U_13
_atom_site_aniso_U_23
N1 0.066(2) 0.051(2) 0.0398(18) -0.0142(18) 0.0053(16) -0.0054(16)
N2 0.059(2) 0.072(2) 0.047(2) -0.010(2) -0.0040(17) -0.0057(18)
N3 0.043(2) 0.055(2) 0.063(2) -0.0148(17) 0.0004(16) -0.0014(17)
O1 0.073(2) 0.0743(19) 0.0693(18) -0.0343(16) 0.0164(15) -0.0207(15)
O2 0.084(2) 0.085(2) 0.081(2) -0.0344(19) 0.0105(18) -0.0265(17)
O3 0.0450(17) 0.103(2) 0.0779(19) -0.0306(17) -0.0063(14) 0.0166(16)
O4 0.099(3) 0.084(2) 0.077(2) -0.037(2) -0.0108(18) 0.0165(18)
C1 0.078(3) 0.064(3) 0.047(2) -0.030(2) 0.009(2) -0.015(2)
C2 0.091(4) 0.060(3) 0.047(2) -0.027(3) 0.011(2) -0.005(2)
C3 0.103(4) 0.058(3) 0.060(3) -0.001(3) 0.010(3) 0.002(2)
C4 0.061(3) 0.087(3) 0.063(3) 0.001(3) 0.002(2) 0.002(3)
C5 0.056(3) 0.072(3) 0.050(2) -0.028(2) -0.0012(19) 0.000(2)
C6 0.048(2) 0.062(3) 0.051(2) -0.015(2) 0.0025(19) -0.004(2)
C7 0.062(3) 0.060(3) 0.062(3) -0.020(2) -0.004(2) -0.006(2)
C8 0.061(3) 0.110(4) 0.088(3) -0.038(3) 0.004(2) -0.007(3)
C9 0.050(3) 0.077(3) 0.047(3) -0.017(2) -0.009(2) 0.010(2)
C10 0.047(2) 0.066(3) 0.053(2) -0.025(2) -0.006(2) 0.006(2)
C11 0.057(3) 0.052(2) 0.048(2) -0.020(2) -0.009(2) 0.004(2)
C12 0.056(3) 0.056(3) 0.053(2) -0.022(2) -0.003(2) 0.000(2)
C13 0.063(3) 0.066(3) 0.053(3) -0.021(2) -0.002(2) -0.006(2)
C14 0.078(3) 0.078(3) 0.088(3) -0.041(3) 0.005(3) -0.022(3)
C15 0.069(3) 0.076(3) 0.077(3) -0.038(3) -0.004(3) -0.004(3)
C16 0.082(4) 0.110(4) 0.094(4) -0.034(3) 0.026(3) -0.033(3)
C17 0.043(3) 0.068(3) 0.085(3) -0.015(2) -0.010(2) -0.004(2)
C18 0.040(2) 0.042(2) 0.071(3) -0.0096(19) -0.004(2) -0.012(2)
C19 0.035(2) 0.041(2) 0.065(3) -0.0091(18) -0.001(2) -0.0056(19)
C20 0.048(3) 0.046(2) 0.069(3) -0.014(2) 0.001(2) 0.003(2)
C21 0.045(3) 0.053(2) 0.081(3) -0.015(2) -0.007(2) 0.003(2)
C22 0.071(3) 0.049(3) 0.070(3) -0.024(2) 0.001(3) -0.002(2)
C23 0.061(3) 0.066(3) 0.075(3) -0.030(2) 0.011(2) -0.007(2)
C24 0.045(2) 0.057(3) 0.082(3) -0.018(2) 0.004(2) -0.011(2)
C25 0.113(5) 0.086(4) 0.088(3) -0.031(3) -0.036(3) 0.015(3)

loop_
_atom_type_symbol
_atom_type_description
_atom_type_scat_dispersion_real
_atom_type_scat_dispersion_imag
_atom_type_scat_source
C C 0.0033 0.0016 'International Tables Vol C Tables 4.2.6.8 and 6.1.1.4'
H H 0.0000 0.0000 'International Tables Vol C Tables 4.2.6.8 and 6.1.1.4'
N N 0.0061 0.0033 'International Tables Vol C Tables 4.2.6.8 and 6.1.1.4'
O O 0.0106 0.0060 'International Tables Vol C Tables 4.2.6.8 and 6.1.1.4'

loop_
_geom_angle_atom_site_label_1
_geom_angle_atom_site_label_2
_geom_angle_atom_site_label_3
_geom_angle_site_symmetry_1
_geom_angle_site_symmetry_3
_geom_angle
C5 N1 C1 . . 112.5(3)
C5 N1 C2 . . 111.9(3)
C1 N1 C2 . . 112.2(3)
C9 N2 C4 . . 124.2(4)
C18 N3 C7 . . 124.7(3)
C11 O1 H1 . . 109.5
C13 O2 C16 . . 117.4(3)
C20 O3 H3 . . 109.5
C22 O4 C25 . . 118.1(3)
N1 C1 C1 . 2_666 112.1(4)
N1 C1 H1A . . 109.2
C1 C1 H1A 2_666 . 109.2
N1 C1 H1B . . 109.2
C1 C1 H1B 2_666 . 109.2
H1A C1 H1B . . 107.9
N1 C2 C3 . . 112.5(3)
N1 C2 H2A . . 109.1
C3 C2 H2A . . 109.1
N1 C2 H2B . . 109.1
C3 C2 H2B . . 109.1
H2A C2 H2B . . 107.8
C4 C3 C2 . . 113.2(3)
C4 C3 H3A . . 108.9
C2 C3 H3A . . 108.9
C4 C3 H3B . . 108.9
C2 C3 H3B . . 108.9
H3A C3 H3B . . 107.7
N2 C4 C3 . . 109.7(3)
N2 C4 H4A . . 109.7
C3 C4 H4A . . 109.7
N2 C4 H4B . . 109.7
C3 C4 H4B . . 109.7
H4A C4 H4B . . 108.2
N1 C5 C6 . . 112.9(3)
N1 C5 H5A . . 109.0
C6 C5 H5A . . 109.0
N1 C5 H5B . . 109.0
C6 C5 H5B . . 109.0
H5A C5 H5B . . 107.8
C7 C6 C5 . . 111.6(3)
C7 C6 H6A . . 109.3
C5 C6 H6A . . 109.3
C7 C6 H6B . . 109.3
C5 C6 H6B . . 109.3
H6A C6 H6B . . 108.0
N3 C7 C6 . . 109.7(3)
N3 C7 H7A . . 109.7
C6 C7 H7A . . 109.7
N3 C7 H7B . . 109.7
C6 C7 H7B . . 109.7
H7A C7 H7B . . 108.2
C9 C8 H8A . . 109.5
C9 C8 H8B . . 109.5
H8A C8 H8B . . 109.5
C9 C8 H8C . . 109.5
H8A C8 H8C . . 109.5
H8B C8 H8C . . 109.5
N2 C9 C10 . . 117.4(4)
N2 C9 C8 . . 121.9(4)
C10 C9 C8 . . 120.7(4)
C15 C10 C11 . . 116.7(4)
C15 C10 C9 . . 122.7(4)
C11 C10 C9 . . 120.6(4)
O1 C11 C12 . . 118.4(3)
O1 C11 C10 . . 121.4(4)
C12 C11 C10 . . 120.2(4)
C13 C12 C11 . . 120.2(4)
C13 C12 H12 . . 119.9
C11 C12 H12 . . 119.9
C12 C13 O2 . . 124.6(4)
C12 C13 C14 . . 120.8(4)
O2 C13 C14 . . 114.6(4)
C15 C14 C13 . . 119.3(4)
C15 C14 H14 . . 120.4
C13 C14 H14 . . 120.4
C14 C15 C10 . . 122.9(4)
C14 C15 H15 . . 118.6
C10 C15 H15 . . 118.6
O2 C16 H16A . . 109.5
O2 C16 H16B . . 109.5
H16A C16 H16B . . 109.5
O2 C16 H16C . . 109.5
H16A C16 H16C . . 109.5
H16B C16 H16C . . 109.5
C18 C17 H17A . . 109.5
C18 C17 H17B . . 109.5
H17A C17 H17B . . 109.5
C18 C17 H17C . . 109.5
H17A C17 H17C . . 109.5
H17B C17 H17C . . 109.5
N3 C18 C19 . . 117.6(3)
N3 C18 C17 . . 121.2(4)
C19 C18 C17 . . 121.3(3)
C24 C19 C20 . . 116.9(4)
C24 C19 C18 . . 122.6(4)
C20 C19 C18 . . 120.5(3)
O3 C20 C21 . . 118.6(4)
O3 C20 C19 . . 121.9(4)
C21 C20 C19 . . 119.5(3)
C22 C21 C20 . . 121.5(4)
C22 C21 H21 . . 119.2
C20 C21 H21 . . 119.2
C21 C22 O4 . . 125.3(4)
C21 C22 C23 . . 120.2(4)
O4 C22 C23 . . 114.5(4)
C24 C23 C22 . . 119.2(4)
C24 C23 H23 . . 120.4
C22 C23 H23 . . 120.4
C23 C24 C19 . . 122.8(4)
C23 C24 H24 . . 118.6
C19 C24 H24 . . 118.6
O4 C25 H25A . . 109.5
O4 C25 H25B . . 109.5
H25A C25 H25B . . 109.5
O4 C25 H25C . . 109.5
H25A C25 H25C . . 109.5
H25B C25 H25C . . 109.5

loop_
_geom_bond_atom_site_label_1
_geom_bond_atom_site_label_2
_geom_bond_site_symmetry_2
_geom_bond_distance
N1 C5 . 1.454(4)
N1 C1 . 1.461(4)
N1 C2 . 1.463(4)
N2 C9 . 1.290(4)
N2 C4 . 1.459(4)
N3 C18 . 1.302(4)
N3 C7 . 1.458(4)
O1 C11 . 1.311(4)
O1 H1 . 0.8200
O2 C13 . 1.368(4)
O2 C16 . 1.418(4)
O3 C20 . 1.302(4)
O3 H3 . 0.8200
O4 C22 . 1.364(5)
O4 C25 . 1.424(5)
C1 C1 2_666 1.509(6)
C1 H1A . 0.9700
C1 H1B . 0.9700
C2 C3 . 1.508(5)
C2 H2A . 0.9700
C2 H2B . 0.9700
C3 C4 . 1.500(5)
C3 H3A . 0.9700
C3 H3B . 0.9700
C4 H4A . 0.9700
C4 H4B . 0.9700
C5 C6 . 1.522(4)
C5 H5A . 0.9700
C5 H5B . 0.9700
C6 C7 . 1.509(4)
C6 H6A . 0.9700
C6 H6B . 0.9700
C7 H7A . 0.9700
C7 H7B . 0.9700
C8 C9 . 1.499(5)
C8 H8A . 0.9600
C8 H8B . 0.9600
C8 H8C . 0.9600
C9 C10 . 1.450(5)
C10 C15 . 1.400(5)
C10 C11 . 1.418(5)
C11 C12 . 1.393(4)
C12 C13 . 1.364(5)
C12 H12 . 0.9300
C13 C14 . 1.388(5)
C14 C15 . 1.354(5)
C14 H14 . 0.9300
C15 H15 . 0.9300
C16 H16A . 0.9600
C16 H16B . 0.9600
C16 H16C . 0.9600
C17 C18 . 1.506(5)
C17 H17A . 0.9600
C17 H17B . 0.9600
C17 H17C . 0.9600
C18 C19 . 1.439(5)
C19 C24 . 1.403(4)
C19 C20 . 1.421(5)
C20 C21 . 1.394(5)
C21 C22 . 1.356(5)
C21 H21 . 0.9300
C22 C23 . 1.396(5)
C23 C24 . 1.362(5)
C23 H23 . 0.9300
C24 H24 . 0.9300
C25 H25A . 0.9600
C25 H25B . 0.9600
C25 H25C . 0.9600

loop_
_geom_hbond_atom_site_label_D
_geom_hbond_atom_site_label_H
_geom_hbond_atom_site_label_A
_geom_hbond_distance_DH
_geom_hbond_distance_HA
_geom_hbond_distance_DA
_geom_hbond_angle_DHA
O1 H1 N2 0.82 1.74 2.477(4) 149
O3 H3 N3 0.82 1.75 2.484(4) 149

loop_
_geom_torsion_atom_site_label_1
_geom_torsion_atom_site_label_2
_geom_torsion_atom_site_label_3
_geom_torsion_atom_site_label_4
_geom_torsion_site_symmetry_4
_geom_torsion
C5 N1 C1 C1 2_666 -80.4(5)
C2 N1 C1 C1 2_666 152.4(4)
C5 N1 C2 C3 . 151.9(3)
C1 N1 C2 C3 . -80.6(4)
N1 C2 C3 C4 . -57.6(4)
C9 N2 C4 C3 . 169.3(4)
C2 C3 C4 N2 . -59.0(4)
C1 N1 C5 C6 . 148.5(3)
C2 N1 C5 C6 . -84.1(3)
N1 C5 C6 C7 . -61.2(4)
C18 N3 C7 C6 . 151.8(3)
C5 C6 C7 N3 . -61.9(4)
C4 N2 C9 C10 . -178.9(3)
C4 N2 C9 C8 . 2.3(6)
N2 C9 C10 C15 . 179.7(4)
C8 C9 C10 C15 . -1.6(6)
N2 C9 C10 C11 . 0.6(5)
C8 C9 C10 C11 . 179.4(3)
C15 C10 C11 O1 . -179.5(4)
C9 C10 C11 O1 . -0.5(5)
C15 C10 C11 C12 . 1.4(5)
C9 C10 C11 C12 . -179.5(3)
O1 C11 C12 C13 . 180.0(3)
C10 C11 C12 C13 . -1.0(6)
C11 C12 C13 O2 . -179.4(4)
C11 C12 C13 C14 . 0.4(6)
C16 O2 C13 C12 . 6.8(6)
C16 O2 C13 C14 . -173.0(4)
C12 C13 C14 C15 . -0.3(7)
O2 C13 C14 C15 . 179.5(4)
C13 C14 C15 C10 . 0.9(7)
C11 C10 C15 C14 . -1.4(6)
C9 C10 C15 C14 . 179.5(4)
C7 N3 C18 C19 . -176.1(3)
C7 N3 C18 C17 . 3.0(5)
N3 C18 C19 C24 . -177.6(3)
C17 C18 C19 C24 . 3.3(5)
N3 C18 C19 C20 . 3.6(5)
C17 C18 C19 C20 . -175.5(3)
C24 C19 C20 O3 . -179.4(3)
C18 C19 C20 O3 . -0.5(5)
C24 C19 C20 C21 . 1.0(5)
C18 C19 C20 C21 . 179.9(3)
O3 C20 C21 C22 . 178.9(3)
C19 C20 C21 C22 . -1.5(5)
C20 C21 C22 O4 . -178.5(3)
C20 C21 C22 C23 . 1.9(6)
C25 O4 C22 C21 . -1.6(6)
C25 O4 C22 C23 . 178.0(4)
C21 C22 C23 C24 . -1.7(6)
O4 C22 C23 C24 . 178.6(3)
C22 C23 C24 C19 . 1.3(6)
C20 C19 C24 C23 . -0.9(5)
C18 C19 C24 C23 . -179.8(3)
